data_2220216
loop_
_publ_author_name
'Li, Yan'
'Shao, Teng-Fei'
'Wang, Jian-Wu'

_publ_section_title
;
 Ethyl 5-amino-3-methylsulfanyl-1<i>H</i>-pyrazole-4-carboxylate
;
_journal_coeditor_code HG2437
_journal_issue 12
_journal_name_full 'Acta Crystallographica Section E'
_journal_page_first o2280
_journal_paper_doi 10.1107/S1600536808035095
_journal_volume 64
_journal_year 2008
_chemical_formula_iupac 'C7 H11 N3 O2 S'
_chemical_formula_moiety 'C7 H11 N3 O2 S'
_chemical_formula_sum 'C7 H11 N3 O2 S'
_chemical_formula_weight 201.25
_chemical_name_systematic
;
Ethyl 5-amino-3-methylsulfanyl-1<i>H</i>-pyrazole-4-carboxylate
;
_space_group_IT_number 2
_symmetry_cell_setting triclinic
_symmetry_space_group_name_Hall '-P 1'
_symmetry_space_group_name_H-M 'P -1'
_atom_sites_solution_hydrogens geom
_atom_sites_solution_primary direct
_atom_sites_solution_secondary difmap
_audit_creation_method SHELXL-97
_cell_angle_alpha 81.038(2)
_cell_angle_beta 72.173(2)
_cell_angle_gamma 65.6430(10)
_cell_formula_units_Z 2
_cell_length_a 7.0012(7)
_cell_length_b 7.5870(8)
_cell_length_c 10.1055(10)
_cell_measurement_reflns_used 1750
_cell_measurement_temperature 273(2)
_cell_measurement_theta_max 27.51
_cell_measurement_theta_min 2.95
_cell_volume 465.26(8)
_computing_cell_refinement 'SAINT (Bruker, 2001)'
_computing_data_collection 'SMART (Bruker, 2001)'
_computing_data_reduction 'SAINT (Bruker, 2001)'
_computing_molecular_graphics 'SHELXTL (Sheldrick, 2008)'
_computing_publication_material 'SHELXTL (Sheldrick, 2008)'
_computing_structure_refinement 'SHELXTL (Sheldrick, 2008)'
_computing_structure_solution 'SHELXTL (Sheldrick, 2008)'
_diffrn_ambient_temperature 273(2)
_diffrn_measured_fraction_theta_full 0.991
_diffrn_measured_fraction_theta_max 0.991
_diffrn_measurement_device_type 'Bruker SMART CCD area-detector'
_diffrn_measurement_method '\f and \w'
_diffrn_radiation_monochromator graphite
_diffrn_radiation_source 'fine-focus sealed tube'
_diffrn_radiation_type MoK\a
_diffrn_radiation_wavelength 0.71073
_diffrn_reflns_av_R_equivalents 0.0132
_diffrn_reflns_av_sigmaI/netI 0.0210
_diffrn_reflns_limit_h_max 8
_diffrn_reflns_limit_h_min -8
_diffrn_reflns_limit_k_max 9
_diffrn_reflns_limit_k_min -8
_diffrn_reflns_limit_l_max 11
_diffrn_reflns_limit_l_min -5
_diffrn_reflns_number 2317
_diffrn_reflns_theta_full 25.00
_diffrn_reflns_theta_max 25.00
_diffrn_reflns_theta_min 2.12
_diffrn_standards_decay_% 0
_diffrn_standards_number 0
_exptl_absorpt_coefficient_mu 0.319
_exptl_absorpt_correction_T_max 0.9842
_exptl_absorpt_correction_T_min 0.9688
_exptl_absorpt_correction_type multi-scan
_exptl_absorpt_process_details '(SADABS; Sheldrick, 1996)'
_exptl_crystal_colour yellow
_exptl_crystal_density_diffrn 1.437
_exptl_crystal_density_method 'not measured'
_exptl_crystal_description block
_exptl_crystal_F_000 212
_exptl_crystal_size_max 0.10
_exptl_crystal_size_mid 0.10
_exptl_crystal_size_min 0.05
_refine_diff_density_max 0.446
_refine_diff_density_min -0.240
_refine_ls_extinction_method none
_refine_ls_goodness_of_fit_ref 1.080
_refine_ls_hydrogen_treatment constr
_refine_ls_matrix_type full
_refine_ls_number_parameters 118
_refine_ls_number_reflns 1624
_refine_ls_number_restraints 0
_refine_ls_restrained_S_all 1.080
_refine_ls_R_factor_all 0.0471
_refine_ls_R_factor_gt 0.0441
_refine_ls_shift/su_max 0.000
_refine_ls_shift/su_mean 0.000
_refine_ls_structure_factor_coef Fsqd
_refine_ls_weighting_details 'calc w=1/[\s^2^(Fo^2^)+(0.0669P)^2^+0.2967P] where P=(Fo^2^+2Fc^2^)/3'
_refine_ls_weighting_scheme calc
_refine_ls_wR_factor_gt 0.1240
_refine_ls_wR_factor_ref 0.1269
_reflns_number_gt 1488
_reflns_number_total 1624
_reflns_threshold_expression I>2\s(I)
_cod_data_source_file hg2437.cif
_cod_data_source_block I
_cod_depositor_comments
;
The following automatic conversions were performed:
'_symmetry_cell_setting' value 'Triclinic' changed to 'triclinic'
according to '/home/saulius/struct/CIF-dictionaries/cif_core.dic'
dictionary named 'cif_core.dic' version 2.4.1 from 2010-06-29.

Automatic conversion script
Id: cif_fix_enum 1527 2010-12-29 10:47:43Z saulius 

The following automatic conversions were performed:

'_symmetry_cell_setting' value 'Triclinic' changed to 'triclinic'
according to /home/saulius/struct/CIF-dictionaries/cif_core.dic
dictionary named 'cif_core.dic' version 2.4.1 from 2010-06-29.

Automatic conversion script
Id: cif_fix_values 1715 2011-07-08 13:25:40Z adriana 
;
_cod_database_code 2220216
_cod_database_fobs_code 2220216

loop_
_symmetry_equiv_pos_as_xyz
'x, y, z'
'-x, -y, -z'

loop_
_atom_site_type_symbol
_atom_site_label
_atom_site_fract_x
_atom_site_fract_y
_atom_site_fract_z
_atom_site_U_iso_or_equiv
_atom_site_adp_type
_atom_site_calc_flag
_atom_site_refinement_flags
_atom_site_occupancy
S S1 0.46271(10) 0.72168(10) 0.13781(7) 0.0506(3) Uani d . 1
O O1 0.3262(3) 0.7811(3) 0.61242(17) 0.0461(4) Uani d . 1
O O2 0.1914(3) 0.7558(3) 0.44317(18) 0.0486(5) Uani d . 1
N N2 0.8938(3) 0.7010(3) 0.3056(2) 0.0435(5) Uani d . 1
H H2C 1.0232 0.6889 0.3013 0.052 Uiso calc R 1
C C3 0.3414(4) 0.7574(3) 0.4801(2) 0.0383(5) Uani d . 1
N N1 0.7639(3) 0.7355(3) 0.5482(2) 0.0510(6) Uani d . 1
H H1D 0.8881 0.7260 0.5535 0.061 Uiso calc R 1
H H1E 0.6578 0.7515 0.6223 0.061 Uiso calc R 1
C C5 0.7355(3) 0.7256(3) 0.4242(2) 0.0368(5) Uani d . 1
C C2 0.1246(4) 0.8045(4) 0.7109(3) 0.0418(6) Uani d . 1
H H2A 0.0903 0.6923 0.7138 0.050 Uiso calc R 1
H H2B 0.0088 0.9182 0.6866 0.050 Uiso calc R 1
C C6 0.6221(4) 0.7165(3) 0.2425(3) 0.0387(5) Uani d . 1
N N3 0.8282(3) 0.6970(3) 0.1904(2) 0.0450(5) Uani d . 1
C C4 0.5518(3) 0.7352(3) 0.3906(2) 0.0360(5) Uani d . 1
C C1 0.1484(5) 0.8274(4) 0.8514(3) 0.0542(7) Uani d . 1
H H1A 0.0146 0.8433 0.9215 0.081 Uiso calc R 1
H H1B 0.1818 0.9392 0.8472 0.081 Uiso calc R 1
H H1C 0.2638 0.7143 0.8740 0.081 Uiso calc R 1
C C7 0.6528(5) 0.7014(5) -0.0316(3) 0.0626(8) Uani d . 1
H H7A 0.5843 0.7025 -0.1009 0.094 Uiso calc R 1
H H7B 0.7777 0.5824 -0.0347 0.094 Uiso calc R 1
H H7C 0.6977 0.8085 -0.0493 0.094 Uiso calc R 1

loop_
_atom_site_aniso_label
_atom_site_aniso_U_11
_atom_site_aniso_U_22
_atom_site_aniso_U_33
_atom_site_aniso_U_12
_atom_site_aniso_U_13
_atom_site_aniso_U_23
S1 0.0384(4) 0.0712(5) 0.0510(4) -0.0245(3) -0.0179(3) -0.0052(3)
O1 0.0381(9) 0.0649(11) 0.0429(9) -0.0248(8) -0.0141(7) -0.0026(8)
O2 0.0306(9) 0.0707(12) 0.0543(11) -0.0249(8) -0.0170(8) -0.0035(9)
N2 0.0280(9) 0.0626(13) 0.0486(12) -0.0232(9) -0.0139(8) -0.0029(9)
C3 0.0304(11) 0.0412(12) 0.0469(13) -0.0150(9) -0.0144(10) 0.0001(10)
N1 0.0336(11) 0.0840(16) 0.0477(12) -0.0301(11) -0.0154(9) -0.0060(11)
C5 0.0286(11) 0.0430(12) 0.0450(12) -0.0174(9) -0.0143(9) -0.0002(10)
C2 0.0311(11) 0.0468(13) 0.0547(14) -0.0174(10) -0.0189(10) -0.0003(11)
C6 0.0324(11) 0.0389(12) 0.0460(13) -0.0151(9) -0.0100(10) -0.0022(9)
N3 0.0335(10) 0.0597(13) 0.0463(12) -0.0218(9) -0.0105(9) -0.0043(9)
C4 0.0254(10) 0.0398(11) 0.0475(13) -0.0141(9) -0.0141(9) -0.0016(9)
C1 0.0513(15) 0.0736(18) 0.0446(14) -0.0320(14) -0.0093(12) -0.0064(13)
C7 0.0547(17) 0.095(2) 0.0483(16) -0.0347(16) -0.0180(13) -0.0050(15)

loop_
_atom_type_symbol
_atom_type_description
_atom_type_scat_dispersion_real
_atom_type_scat_dispersion_imag
_atom_type_scat_source
C C 0.0033 0.0016 'International Tables Vol C Tables 4.2.6.8 and 6.1.1.4'
H H 0.0000 0.0000 'International Tables Vol C Tables 4.2.6.8 and 6.1.1.4'
N N 0.0061 0.0033 'International Tables Vol C Tables 4.2.6.8 and 6.1.1.4'
O O 0.0106 0.0060 'International Tables Vol C Tables 4.2.6.8 and 6.1.1.4'
S S 0.1246 0.1234 'International Tables Vol C Tables 4.2.6.8 and 6.1.1.4'

loop_
_geom_angle_atom_site_label_1
_geom_angle_atom_site_label_2
_geom_angle_atom_site_label_3
_geom_angle
C6 S1 C7 100.66(12)
C3 O1 C2 116.79(18)
C5 N2 N3 113.11(18)
C5 N2 H2C 123.4
N3 N2 H2C 123.4
O2 C3 O1 123.1(2)
O2 C3 C4 125.2(2)
O1 C3 C4 111.67(19)
C5 N1 H1D 120.0
C5 N1 H1E 120.0
H1D N1 H1E 120.0
N2 C5 N1 122.8(2)
N2 C5 C4 107.0(2)
N1 C5 C4 130.2(2)
O1 C2 C1 106.85(18)
O1 C2 H2A 110.4
C1 C2 H2A 110.4
O1 C2 H2B 110.4
C1 C2 H2B 110.4
H2A C2 H2B 108.6
N3 C6 C4 111.9(2)
N3 C6 S1 122.18(19)
C4 C6 S1 125.90(17)
C6 N3 N2 104.02(19)
C5 C4 C3 129.2(2)
C5 C4 C6 103.93(19)
C3 C4 C6 126.9(2)
C2 C1 H1A 109.5
C2 C1 H1B 109.5
H1A C1 H1B 109.5
C2 C1 H1C 109.5
H1A C1 H1C 109.5
H1B C1 H1C 109.5
S1 C7 H7A 109.5
S1 C7 H7B 109.5
H7A C7 H7B 109.5
S1 C7 H7C 109.5
H7A C7 H7C 109.5
H7B C7 H7C 109.5

loop_
_geom_bond_atom_site_label_1
_geom_bond_atom_site_label_2
_geom_bond_distance
S1 C6 1.744(2)
S1 C7 1.801(3)
O1 C3 1.343(3)
O1 C2 1.415(3)
O2 C3 1.222(3)
N2 C5 1.336(3)
N2 N3 1.385(3)
N2 H2C 0.8600
C3 C4 1.429(3)
N1 C5 1.346(3)
N1 H1D 0.8600
N1 H1E 0.8600
C5 C4 1.399(3)
C2 C1 1.522(3)
C2 H2A 0.9700
C2 H2B 0.9700
C6 N3 1.328(3)
C6 C4 1.435(3)
C1 H1A 0.9600
C1 H1B 0.9600
C1 H1C 0.9600
C7 H7A 0.9600
C7 H7B 0.9600
C7 H7C 0.9600

loop_
_geom_hbond_atom_site_label_D
_geom_hbond_atom_site_label_H
_geom_hbond_atom_site_label_A
_geom_hbond_site_symmetry_A
_geom_hbond_distance_DH
_geom_hbond_distance_HA
_geom_hbond_distance_DA
_geom_hbond_angle_DHA
N1 H1D O2 1_655 0.86 2.16 2.914(3) 146.0
N2 H2C O2 1_655 0.86 2.34 3.019(3) 136.7

loop_
_geom_torsion_atom_site_label_1
_geom_torsion_atom_site_label_2
_geom_torsion_atom_site_label_3
_geom_torsion_atom_site_label_4
_geom_torsion
C2 O1 C3 O2 0.2(3)
C2 O1 C3 C4 -179.98(19)
N3 N2 C5 N1 -179.3(2)
N3 N2 C5 C4 1.3(3)
C3 O1 C2 C1 179.7(2)
C7 S1 C6 N3 -1.3(2)
C7 S1 C6 C4 177.5(2)
C4 C6 N3 N2 0.6(3)
S1 C6 N3 N2 179.63(16)
C5 N2 N3 C6 -1.2(3)
N2 C5 C4 C3 178.9(2)
N1 C5 C4 C3 -0.4(4)
N2 C5 C4 C6 -0.8(2)
N1 C5 C4 C6 179.9(2)
O2 C3 C4 C5 -176.5(2)
O1 C3 C4 C5 3.6(3)
O2 C3 C4 C6 3.1(4)
O1 C3 C4 C6 -176.7(2)
N3 C6 C4 C5 0.1(3)
S1 C6 C4 C5 -178.88(17)
N3 C6 C4 C3 -179.6(2)
S1 C6 C4 C3 1.4(4)

loop_
_cod_related_entry_id
_cod_related_entry_database
_cod_related_entry_code
1 ChemSpider 742557
